data_7004023
loop_
_publ_author_name
'Chou, Chang-Chuan'
'Liu, Hsueh-Ju'
'Su, Chan-Cheng'

_publ_section_title
;
 The first stereochemically nonrigid monomeric two-coordinate copper(i)
 complexes with homoleptic and heteroleptic &#x201C;N2&#x201D; donor
 set
;
_journal_issue 25
_journal_name_full 'Dalton Transactions'
_journal_page_first 3358
_journal_page_last 3362
_journal_paper_doi 10.1039/B802095G
_journal_year 2008
_chemical_formula_moiety 'C34 H60 Cl Cu N6 O4'
_chemical_formula_sum 'C34 H60 Cl Cu N6 O4'
_chemical_formula_weight 715.87
_chemical_name_systematic
;
?
;
_space_group_IT_number 15
_symmetry_cell_setting monoclinic
_symmetry_space_group_name_Hall '-C 2yc'
_symmetry_space_group_name_H-M 'C 1 2/c 1'
_atom_sites_solution_hydrogens geom
_atom_sites_solution_primary direct
_atom_sites_solution_secondary difmap
_audit_creation_method SHELXL-97
_cell_angle_alpha 90.00
_cell_angle_beta 122.0920(10)
_cell_angle_gamma 90.00
_cell_formula_units_Z 8
_cell_length_a 42.7577(6)
_cell_length_b 9.4478(2)
_cell_length_c 23.0158(4)
_cell_measurement_reflns_used 21045
_cell_measurement_temperature 200(2)
_cell_measurement_theta_max 25.35
_cell_measurement_theta_min 2.037
_cell_volume 7876.9(3)
_computing_cell_refinement 'HKL Scalepack (Otwinowski & Minor 1997)'
_computing_data_collection 'Collect (Nonius BV, 1997-2000)'
_computing_data_reduction 'HKL Denzo and Scalepack (Otwinowski & Minor 1997)'
_computing_molecular_graphics 'Ortep-3 for Windows (Farrugia, 1997)'
_computing_publication_material 'WinGX publication routines (Farrugia, 1999)'
_computing_structure_refinement 'SHELXL-97 (Sheldrick, 1997)'
_computing_structure_solution 'SHELXS-86 (Sheldrick, 1986)'
_diffrn_ambient_temperature 200(2)
_diffrn_detector_area_resol_mean 9
_diffrn_measured_fraction_theta_full 0.996
_diffrn_measured_fraction_theta_max 0.996
_diffrn_measurement_device_type KappaCCD
_diffrn_measurement_method 'CCD rotation images, thick slices'
_diffrn_radiation_monochromator graphite
_diffrn_radiation_source 'fine-focus sealed tube'
_diffrn_radiation_type MoK\a
_diffrn_radiation_wavelength 0.71073
_diffrn_reflns_av_R_equivalents 0.0940
_diffrn_reflns_av_sigmaI/netI 0.0688
_diffrn_reflns_limit_h_max 51
_diffrn_reflns_limit_h_min -51
_diffrn_reflns_limit_k_max 11
_diffrn_reflns_limit_k_min -11
_diffrn_reflns_limit_l_max 27
_diffrn_reflns_limit_l_min -20
_diffrn_reflns_number 32692
_diffrn_reflns_theta_full 25.34
_diffrn_reflns_theta_max 25.34
_diffrn_reflns_theta_min 2.09
_exptl_absorpt_coefficient_mu 0.664
_exptl_absorpt_correction_T_max 1.0667
_exptl_absorpt_correction_T_min 0.7695
_exptl_absorpt_correction_type multi-scan
_exptl_absorpt_process_details 'SADABS, R. Blessing, 1995'
_exptl_crystal_colour colorless
_exptl_crystal_density_diffrn 1.207
_exptl_crystal_density_method 'not measured'
_exptl_crystal_description prism
_exptl_crystal_F_000 3072
_exptl_crystal_size_max 0.35
_exptl_crystal_size_mid 0.22
_exptl_crystal_size_min 0.16
_refine_diff_density_max 0.964
_refine_diff_density_min -1.078
_refine_diff_density_rms 0.303
_refine_ls_extinction_coef 0.0069(5)
_refine_ls_extinction_expression Fc^*^=kFc[1+0.001xFc^2^\l^3^/sin(2\q)]^-1/4^
_refine_ls_extinction_method SHELXL
_refine_ls_goodness_of_fit_ref 1.102
_refine_ls_hydrogen_treatment constr
_refine_ls_matrix_type full
_refine_ls_number_parameters 411
_refine_ls_number_reflns 7188
_refine_ls_number_restraints 0
_refine_ls_restrained_S_all 1.102
_refine_ls_R_factor_all 0.1221
_refine_ls_R_factor_gt 0.0779
_refine_ls_shift/su_max 0.003
_refine_ls_shift/su_mean 0.002
_refine_ls_structure_factor_coef Fsqd
_refine_ls_weighting_details 'calc w=1/[\s^2^(Fo^2^)+(0.1344P)^2^+6.0968P] where P=(Fo^2^+2Fc^2^)/3'
_refine_ls_weighting_scheme calc
_refine_ls_wR_factor_gt 0.1973
_refine_ls_wR_factor_ref 0.2347
_reflns_number_gt 4840
_reflns_number_total 7188
_reflns_threshold_expression >2sigma(I)
_cod_data_source_file B802095G.txt
_cod_data_source_block 7001
_cod_original_cell_volume 7876.9(2)
_cod_original_sg_symbol_H-M 'C 2/c'
_cod_database_code 7004023

loop_
_symmetry_equiv_pos_as_xyz
'x, y, z'
'-x, y, -z+1/2'
'x+1/2, y+1/2, z'
'-x+1/2, y+1/2, -z+1/2'
'-x, -y, -z'
'x, -y, z-1/2'
'-x+1/2, -y+1/2, -z'
'x+1/2, -y+1/2, z-1/2'

loop_
_atom_site_label
_atom_site_type_symbol
_atom_site_fract_x
_atom_site_fract_y
_atom_site_fract_z
_atom_site_U_iso_or_equiv
_atom_site_adp_type
_atom_site_occupancy
_atom_site_symmetry_multiplicity
_atom_site_calc_flag
_atom_site_refinement_flags
_atom_site_disorder_assembly
_atom_site_disorder_group
Cu1 Cu 0.140105(14) 0.26728(6) -0.00799(3) 0.0436(3) Uani 1 1 d . . .
Cl1 Cl 0.13749(5) 0.04404(17) 0.38190(9) 0.0781(5) Uani 1 1 d . . .
O1A O 0.1637(7) -0.058(2) 0.3972(10) 0.114(8) Uiso 0.37(3) 1 d P A 1
O1 O 0.1418(4) -0.1054(13) 0.3755(6) 0.119(5) Uiso 0.63(3) 1 d P A 2
O2 O 0.1514(4) 0.1525(15) 0.3573(8) 0.129(4) Uiso 0.50 1 d P A 3
O2A O 0.1304(4) 0.1206(13) 0.3279(7) 0.115(4) Uiso 0.50 1 d P A 4
O3 O 0.0992(2) 0.0541(9) 0.3571(6) 0.211(4) Uani 1 1 d . A .
O4 O 0.1500(2) 0.0774(9) 0.4481(3) 0.170(3) Uani 1 1 d . A .
N1 N 0.08866(9) 0.2786(3) -0.06635(18) 0.0341(8) Uani 1 1 d . . .
N2 N 0.06643(9) 0.1686(3) -0.07092(18) 0.0342(8) Uani 1 1 d . . .
N3 N 0.08955(9) 0.1229(3) 0.04718(18) 0.0367(8) Uani 1 1 d . . .
N4 N 0.07112(10) 0.2443(3) 0.04305(19) 0.0395(9) Uani 1 1 d . . .
N5 N 0.19097(10) 0.2411(3) 0.0524(2) 0.0396(9) Uani 1 1 d . . .
N6 N 0.20815(9) 0.1332(4) 0.0412(2) 0.0421(9) Uani 1 1 d . . .
H6' H 0.1945 0.0752 0.0011 0.050 Uiso 1 1 d R . .
C1 C 0.06632(11) 0.3742(4) -0.1121(2) 0.0342(9) Uani 1 1 d . . .
C2 C 0.08097(12) 0.5144(5) -0.1203(2) 0.0416(11) Uani 1 1 d . . .
C3 C 0.08942(16) 0.6092(5) -0.0599(3) 0.0603(14) Uani 1 1 d . . .
H3A H 0.0990 0.6982 -0.0639 0.090 Uiso 1 1 calc R . .
H3B H 0.1074 0.5640 -0.0178 0.090 Uiso 1 1 calc R . .
H3C H 0.0672 0.6251 -0.0601 0.090 Uiso 1 1 calc R . .
C4 C 0.11540(14) 0.4948(6) -0.1239(3) 0.0604(14) Uani 1 1 d . . .
H4A H 0.1239 0.5854 -0.1288 0.091 Uiso 1 1 calc R . .
H4B H 0.1095 0.4362 -0.1625 0.091 Uiso 1 1 calc R . .
H4C H 0.1344 0.4503 -0.0825 0.091 Uiso 1 1 calc R . .
C5 C 0.05107(14) 0.5868(5) -0.1864(3) 0.0593(14) Uani 1 1 d . . .
H5A H 0.0603 0.6752 -0.1918 0.089 Uiso 1 1 calc R . .
H5B H 0.0297 0.6038 -0.1839 0.089 Uiso 1 1 calc R . .
H5C H 0.0445 0.5267 -0.2249 0.089 Uiso 1 1 calc R . .
C6 C 0.03020(11) 0.3255(4) -0.1455(2) 0.0364(10) Uani 1 1 d . . .
H6 H 0.0095 0.3722 -0.1802 0.044 Uiso 1 1 calc R . .
C7 C 0.03065(11) 0.1957(4) -0.1180(2) 0.0366(10) Uani 1 1 d . . .
C8 C -0.00078(12) 0.0930(5) -0.1384(2) 0.0420(11) Uani 1 1 d . . .
C9 C -0.03621(13) 0.1563(6) -0.1989(3) 0.0640(15) Uani 1 1 d . . .
H9A H -0.0565 0.0929 -0.2120 0.096 Uiso 1 1 calc R . .
H9B H -0.0332 0.1698 -0.2370 0.096 Uiso 1 1 calc R . .
H9C H -0.0412 0.2457 -0.1857 0.096 Uiso 1 1 calc R . .
C10 C -0.00767(15) 0.0688(6) -0.0800(3) 0.0565(13) Uani 1 1 d . . .
H10A H -0.0279 0.0044 -0.0950 0.085 Uiso 1 1 calc R . .
H10B H -0.0135 0.1574 -0.0674 0.085 Uiso 1 1 calc R . .
H10C H 0.0141 0.0295 -0.0410 0.085 Uiso 1 1 calc R . .
C11 C 0.00687(15) -0.0476(5) -0.1618(3) 0.0552(13) Uani 1 1 d . . .
H11A H -0.0132 -0.1118 -0.1746 0.083 Uiso 1 1 calc R . .
H11B H 0.0294 -0.0878 -0.1249 0.083 Uiso 1 1 calc R . .
H11C H 0.0092 -0.0313 -0.2005 0.083 Uiso 1 1 calc R . .
C12 C 0.08241(12) 0.0633(4) -0.0174(2) 0.0406(10) Uani 1 1 d . . .
H12A H 0.1053 0.0291 -0.0114 0.049 Uiso 1 1 calc R . .
H12B H 0.0657 -0.0164 -0.0304 0.049 Uiso 1 1 calc R . .
C13 C 0.08083(12) 0.2710(4) 0.1067(2) 0.0373(10) Uani 1 1 d . . .
C14 C 0.06557(12) 0.4019(4) 0.1224(2) 0.0428(11) Uani 1 1 d . . .
C15 C 0.05305(16) 0.5094(5) 0.0642(3) 0.0613(15) Uani 1 1 d . . .
H15A H 0.0738 0.5371 0.0614 0.092 Uiso 1 1 calc R . .
H15B H 0.0429 0.5911 0.0731 0.092 Uiso 1 1 calc R . .
H15C H 0.0346 0.4671 0.0216 0.092 Uiso 1 1 calc R . .
C16 C 0.03267(17) 0.3600(6) 0.1262(4) 0.0741(18) Uani 1 1 d . . .
H16A H 0.0231 0.4420 0.1363 0.111 Uiso 1 1 calc R . .
H16B H 0.0401 0.2909 0.1618 0.111 Uiso 1 1 calc R . .
H16C H 0.0139 0.3206 0.0831 0.111 Uiso 1 1 calc R . .
C17 C 0.09575(17) 0.4681(6) 0.1895(3) 0.0694(16) Uani 1 1 d . . .
H17A H 0.1162 0.4945 0.1856 0.104 Uiso 1 1 calc R . .
H17B H 0.1038 0.4009 0.2261 0.104 Uiso 1 1 calc R . .
H17C H 0.0862 0.5507 0.1992 0.104 Uiso 1 1 calc R . .
C18 C 0.10492(12) 0.1670(4) 0.1521(2) 0.0407(10) Uani 1 1 d . . .
H18 H 0.1152 0.1633 0.1992 0.049 Uiso 1 1 calc R . .
C19 C 0.11029(11) 0.0720(4) 0.1132(2) 0.0366(10) Uani 1 1 d . . .
C20 C 0.13381(12) -0.0602(5) 0.1349(2) 0.0456(11) Uani 1 1 d . . .
C21 C 0.11076(16) -0.1876(5) 0.0950(3) 0.0704(17) Uani 1 1 d . . .
H21A H 0.1261 -0.2704 0.1093 0.106 Uiso 1 1 calc R . .
H21B H 0.1002 -0.1722 0.0469 0.106 Uiso 1 1 calc R . .
H21C H 0.0914 -0.2008 0.1038 0.106 Uiso 1 1 calc R . .
C22 C 0.14891(17) -0.0861(6) 0.2106(3) 0.0719(17) Uani 1 1 d . . .
H22A H 0.1643 -0.1690 0.2255 0.108 Uiso 1 1 calc R . .
H22B H 0.1288 -0.1000 0.2172 0.108 Uiso 1 1 calc R . .
H22C H 0.1632 -0.0058 0.2368 0.108 Uiso 1 1 calc R . .
C23 C 0.16654(13) -0.0418(5) 0.1257(3) 0.0563(13) Uani 1 1 d . . .
H23A H 0.1812 -0.1265 0.1402 0.084 Uiso 1 1 calc R . .
H23B H 0.1814 0.0366 0.1529 0.084 Uiso 1 1 calc R . .
H23C H 0.1576 -0.0241 0.0783 0.084 Uiso 1 1 calc R . .
C24 C 0.21677(12) 0.3019(5) 0.1120(2) 0.0408(10) Uani 1 1 d . . .
C25 C 0.20809(13) 0.4267(5) 0.1416(3) 0.0524(13) Uani 1 1 d . . .
C26 C 0.1996(2) 0.5562(6) 0.0944(4) 0.100(2) Uani 1 1 d . . .
H26A H 0.2204 0.5756 0.0904 0.150 Uiso 1 1 calc R . .
H26B H 0.1946 0.6370 0.1136 0.150 Uiso 1 1 calc R . .
H26C H 0.1784 0.5364 0.0498 0.150 Uiso 1 1 calc R . .
C27 C 0.17446(18) 0.4023(8) 0.1457(4) 0.0996(18) Uani 1 1 d . . .
H27A H 0.1787 0.3229 0.1750 0.149 Uiso 1 1 calc R . .
H27B H 0.1535 0.3832 0.1006 0.149 Uiso 1 1 calc R . .
H27C H 0.1697 0.4851 0.1639 0.149 Uiso 1 1 calc R . .
C28 C 0.24093(18) 0.4625(8) 0.2113(4) 0.0996(18) Uani 1 1 d . . .
H28A H 0.2469 0.3830 0.2414 0.149 Uiso 1 1 calc R . .
H28B H 0.2352 0.5427 0.2296 0.149 Uiso 1 1 calc R . .
H28C H 0.2617 0.4845 0.2074 0.149 Uiso 1 1 calc R . .
C29 C 0.25017(13) 0.2312(5) 0.1369(3) 0.0457(11) Uani 1 1 d . . .
H29 H 0.2725 0.2518 0.1770 0.055 Uiso 1 1 calc R . .
C30 C 0.24389(11) 0.1249(5) 0.0909(2) 0.0408(11) Uani 1 1 d . . .
C31 C 0.26879(13) 0.0126(5) 0.0904(3) 0.0503(12) Uani 1 1 d . . .
C32 C 0.30772(16) 0.0284(8) 0.1542(4) 0.093(2) Uani 1 1 d . . .
H32A H 0.3236 -0.0429 0.1537 0.139 Uiso 1 1 calc R . .
H32B H 0.3067 0.0177 0.1947 0.139 Uiso 1 1 calc R . .
H32C H 0.3173 0.1204 0.1542 0.139 Uiso 1 1 calc R . .
C33 C 0.2713(2) 0.0290(8) 0.0275(4) 0.099(3) Uani 1 1 d . . .
H33A H 0.2875 -0.0421 0.0280 0.149 Uiso 1 1 calc R . .
H33B H 0.2809 0.1211 0.0278 0.149 Uiso 1 1 calc R . .
H33C H 0.2472 0.0185 -0.0131 0.149 Uiso 1 1 calc R . .
C34 C 0.25401(19) -0.1338(6) 0.0921(4) 0.094(2) Uani 1 1 d . . .
H34A H 0.2700 -0.2053 0.0922 0.141 Uiso 1 1 calc R . .
H34B H 0.2296 -0.1454 0.0524 0.141 Uiso 1 1 calc R . .
H34C H 0.2531 -0.1425 0.1328 0.141 Uiso 1 1 calc R . .

loop_
_atom_site_aniso_label
_atom_site_aniso_U_11
_atom_site_aniso_U_22
_atom_site_aniso_U_33
_atom_site_aniso_U_23
_atom_site_aniso_U_13
_atom_site_aniso_U_12
Cu1 0.0305(3) 0.0479(4) 0.0441(4) -0.0010(2) 0.0141(3) 0.0015(2)
Cl1 0.0905(12) 0.0797(10) 0.0665(11) 0.0268(8) 0.0433(9) 0.0269(9)
O3 0.113(6) 0.181(7) 0.292(12) 0.014(7) 0.077(7) 0.018(5)
O4 0.200(8) 0.215(8) 0.077(4) 0.014(5) 0.061(5) 0.060(6)
N1 0.0294(18) 0.0361(18) 0.033(2) -0.0022(15) 0.0145(16) 0.0011(15)
N2 0.0346(18) 0.0352(18) 0.030(2) 0.0000(15) 0.0155(16) 0.0023(15)
N3 0.0391(19) 0.0358(18) 0.031(2) 0.0018(15) 0.0162(17) 0.0064(15)
N4 0.045(2) 0.0370(19) 0.033(2) -0.0002(15) 0.0182(18) 0.0064(16)
N5 0.0286(18) 0.043(2) 0.042(2) -0.0006(17) 0.0149(18) 0.0001(16)
N6 0.036(2) 0.041(2) 0.045(2) -0.0062(17) 0.0198(19) -0.0017(16)
C1 0.033(2) 0.039(2) 0.031(2) -0.0005(18) 0.018(2) 0.0013(18)
C2 0.039(2) 0.047(2) 0.041(3) 0.004(2) 0.023(2) -0.001(2)
C3 0.076(4) 0.050(3) 0.056(4) -0.005(3) 0.036(3) -0.017(3)
C4 0.056(3) 0.067(3) 0.068(4) 0.013(3) 0.039(3) -0.002(3)
C5 0.054(3) 0.055(3) 0.058(4) 0.012(3) 0.022(3) -0.008(2)
C6 0.031(2) 0.040(2) 0.033(3) 0.0031(19) 0.014(2) 0.0027(18)
C7 0.035(2) 0.044(2) 0.032(3) -0.0027(19) 0.019(2) -0.0004(19)
C8 0.040(2) 0.047(2) 0.038(3) 0.000(2) 0.020(2) -0.008(2)
C9 0.043(3) 0.071(3) 0.066(4) 0.000(3) 0.021(3) -0.014(3)
C10 0.061(3) 0.064(3) 0.058(4) -0.002(3) 0.041(3) -0.011(3)
C11 0.065(3) 0.052(3) 0.050(3) -0.012(2) 0.031(3) -0.018(2)
C12 0.045(2) 0.034(2) 0.041(3) 0.0002(19) 0.021(2) 0.0065(19)
C13 0.038(2) 0.039(2) 0.036(3) -0.0036(19) 0.021(2) -0.0034(18)
C14 0.048(3) 0.039(2) 0.044(3) -0.006(2) 0.027(2) -0.001(2)
C15 0.074(4) 0.038(3) 0.082(4) -0.003(3) 0.048(3) 0.009(2)
C16 0.088(4) 0.059(3) 0.115(6) -0.015(3) 0.081(4) -0.008(3)
C17 0.077(4) 0.063(3) 0.059(4) -0.019(3) 0.030(3) 0.005(3)
C18 0.044(2) 0.044(2) 0.033(3) 0.004(2) 0.019(2) 0.000(2)
C19 0.036(2) 0.034(2) 0.035(3) 0.0023(18) 0.016(2) -0.0008(18)
C20 0.042(2) 0.042(2) 0.045(3) 0.009(2) 0.018(2) 0.011(2)
C21 0.061(3) 0.039(3) 0.087(5) 0.006(3) 0.022(3) 0.007(2)
C22 0.074(4) 0.078(4) 0.059(4) 0.033(3) 0.033(3) 0.028(3)
C23 0.047(3) 0.061(3) 0.060(4) 0.017(3) 0.028(3) 0.018(2)
C24 0.034(2) 0.051(3) 0.036(3) -0.003(2) 0.018(2) -0.005(2)
C25 0.042(3) 0.058(3) 0.056(3) -0.016(2) 0.026(3) -0.008(2)
C26 0.143(7) 0.060(4) 0.136(7) -0.021(4) 0.101(6) -0.007(4)
C27 0.073(3) 0.123(4) 0.102(4) -0.053(3) 0.046(3) -0.005(3)
C28 0.073(3) 0.123(4) 0.102(4) -0.053(3) 0.046(3) -0.005(3)
C29 0.030(2) 0.058(3) 0.041(3) -0.001(2) 0.014(2) 0.000(2)
C30 0.029(2) 0.050(2) 0.046(3) 0.005(2) 0.022(2) -0.0042(19)
C31 0.043(3) 0.056(3) 0.056(3) 0.004(2) 0.029(3) 0.007(2)
C32 0.048(3) 0.125(6) 0.093(5) -0.009(4) 0.029(4) 0.031(4)
C33 0.123(6) 0.121(6) 0.098(6) 0.034(4) 0.088(5) 0.058(5)
C34 0.088(5) 0.056(3) 0.156(7) 0.016(4) 0.077(5) 0.020(3)

loop_
_atom_type_symbol
_atom_type_description
_atom_type_scat_dispersion_real
_atom_type_scat_dispersion_imag
_atom_type_scat_source
C C 0.0033 0.0016 'International Tables Vol C Tables 4.2.6.8 and 6.1.1.4'
H H 0.0000 0.0000 'International Tables Vol C Tables 4.2.6.8 and 6.1.1.4'
N N 0.0061 0.0033 'International Tables Vol C Tables 4.2.6.8 and 6.1.1.4'
O O 0.0106 0.0060 'International Tables Vol C Tables 4.2.6.8 and 6.1.1.4'
Cl Cl 0.1484 0.1585 'International Tables Vol C Tables 4.2.6.8 and 6.1.1.4'
Cu Cu 0.3201 1.2651 'International Tables Vol C Tables 4.2.6.8 and 6.1.1.4'

loop_
_geom_angle_atom_site_label_1
_geom_angle_atom_site_label_2
_geom_angle_atom_site_label_3
_geom_angle
_geom_angle_site_symmetry_1
_geom_angle_site_symmetry_3
_geom_angle_publ_flag
N5 Cu1 N1 175.30(15) . . ?
O2A Cl1 O4 133.0(7) . . ?
O2A Cl1 O1A 111.9(9) . . ?
O4 Cl1 O1A 95.4(8) . . ?
O4 Cl1 O2 106.0(7) . . ?
O1A Cl1 O2 98.6(11) . . ?
O2A Cl1 O3 86.9(7) . . ?
O4 Cl1 O3 96.7(6) . . ?
O1A Cl1 O3 139.1(12) . . ?
O2 Cl1 O3 115.0(7) . . ?
O2A Cl1 O1 114.7(7) . . ?
O4 Cl1 O1 110.3(6) . . ?
O2 Cl1 O1 123.7(7) . . ?
O3 Cl1 O1 101.9(7) . . ?
C1 N1 N2 106.0(3) . . ?
C1 N1 Cu1 133.0(3) . . ?
N2 N1 Cu1 120.8(3) . . ?
C7 N2 N1 111.2(3) . . ?
C7 N2 C12 129.6(4) . . ?
N1 N2 C12 117.5(3) . . ?
N4 N3 C19 112.3(3) . . ?
N4 N3 C12 116.9(3) . . ?
C19 N3 C12 130.6(3) . . ?
C13 N4 N3 104.7(3) . . ?
C24 N5 N6 106.2(3) . . ?
C24 N5 Cu1 134.2(3) . . ?
N6 N5 Cu1 119.4(3) . . ?
C30 N6 N5 111.7(4) . . ?
C30 N6 H6' 128.6 . . ?
N5 N6 H6' 119.8 . . ?
N1 C1 C6 109.5(4) . . ?
N1 C1 C2 121.4(4) . . ?
C6 C1 C2 129.1(4) . . ?
C1 C2 C3 108.2(4) . . ?
C1 C2 C4 111.9(4) . . ?
C3 C2 C4 110.6(4) . . ?
C1 C2 C5 109.3(4) . . ?
C3 C2 C5 108.1(4) . . ?
C4 C2 C5 108.6(4) . . ?
C2 C3 H3A 109.5 . . ?
C2 C3 H3B 109.5 . . ?
H3A C3 H3B 109.5 . . ?
C2 C3 H3C 109.5 . . ?
H3A C3 H3C 109.5 . . ?
H3B C3 H3C 109.5 . . ?
C2 C4 H4A 109.5 . . ?
C2 C4 H4B 109.5 . . ?
H4A C4 H4B 109.5 . . ?
C2 C4 H4C 109.5 . . ?
H4A C4 H4C 109.5 . . ?
H4B C4 H4C 109.5 . . ?
C2 C5 H5A 109.5 . . ?
C2 C5 H5B 109.5 . . ?
H5A C5 H5B 109.5 . . ?
C2 C5 H5C 109.5 . . ?
H5A C5 H5C 109.5 . . ?
H5B C5 H5C 109.5 . . ?
C7 C6 C1 107.5(4) . . ?
C7 C6 H6 126.3 . . ?
C1 C6 H6 126.3 . . ?
N2 C7 C6 105.8(4) . . ?
N2 C7 C8 124.6(4) . . ?
C6 C7 C8 129.4(4) . . ?
C7 C8 C9 108.5(4) . . ?
C7 C8 C11 110.1(4) . . ?
C9 C8 C11 108.1(4) . . ?
C7 C8 C10 112.0(4) . . ?
C9 C8 C10 107.2(4) . . ?
C11 C8 C10 110.7(4) . . ?
C8 C9 H9A 109.5 . . ?
C8 C9 H9B 109.5 . . ?
H9A C9 H9B 109.5 . . ?
C8 C9 H9C 109.5 . . ?
H9A C9 H9C 109.5 . . ?
H9B C9 H9C 109.5 . . ?
C8 C10 H10A 109.5 . . ?
C8 C10 H10B 109.5 . . ?
H10A C10 H10B 109.5 . . ?
C8 C10 H10C 109.5 . . ?
H10A C10 H10C 109.5 . . ?
H10B C10 H10C 109.5 . . ?
C8 C11 H11A 109.5 . . ?
C8 C11 H11B 109.5 . . ?
H11A C11 H11B 109.5 . . ?
C8 C11 H11C 109.5 . . ?
H11A C11 H11C 109.5 . . ?
H11B C11 H11C 109.5 . . ?
N2 C12 N3 110.5(3) . . ?
N2 C12 H12A 109.5 . . ?
N3 C12 H12A 109.5 . . ?
N2 C12 H12B 109.5 . . ?
N3 C12 H12B 109.5 . . ?
H12A C12 H12B 108.1 . . ?
N4 C13 C18 111.4(4) . . ?
N4 C13 C14 119.7(4) . . ?
C18 C13 C14 128.9(4) . . ?
C16 C14 C17 111.2(5) . . ?
C16 C14 C13 109.2(4) . . ?
C17 C14 C13 109.5(4) . . ?
C16 C14 C15 108.7(4) . . ?
C17 C14 C15 109.2(4) . . ?
C13 C14 C15 108.9(4) . . ?
C14 C15 H15A 109.5 . . ?
C14 C15 H15B 109.5 . . ?
H15A C15 H15B 109.5 . . ?
C14 C15 H15C 109.5 . . ?
H15A C15 H15C 109.5 . . ?
H15B C15 H15C 109.5 . . ?
C14 C16 H16A 109.5 . . ?
C14 C16 H16B 109.5 . . ?
H16A C16 H16B 109.5 . . ?
C14 C16 H16C 109.5 . . ?
H16A C16 H16C 109.5 . . ?
H16B C16 H16C 109.5 . . ?
C14 C17 H17A 109.5 . . ?
C14 C17 H17B 109.5 . . ?
H17A C17 H17B 109.5 . . ?
C14 C17 H17C 109.5 . . ?
H17A C17 H17C 109.5 . . ?
H17B C17 H17C 109.5 . . ?
C19 C18 C13 106.5(4) . . ?
C19 C18 H18 126.7 . . ?
C13 C18 H18 126.7 . . ?
C18 C19 N3 105.0(4) . . ?
C18 C19 C20 129.7(4) . . ?
N3 C19 C20 125.3(4) . . ?
C19 C20 C21 110.6(4) . . ?
C19 C20 C22 108.3(4) . . ?
C21 C20 C22 108.0(4) . . ?
C19 C20 C23 110.9(4) . . ?
C21 C20 C23 110.8(4) . . ?
C22 C20 C23 108.2(4) . . ?
C20 C21 H21A 109.5 . . ?
C20 C21 H21B 109.5 . . ?
H21A C21 H21B 109.5 . . ?
C20 C21 H21C 109.5 . . ?
H21A C21 H21C 109.5 . . ?
H21B C21 H21C 109.5 . . ?
C20 C22 H22A 109.5 . . ?
C20 C22 H22B 109.5 . . ?
H22A C22 H22B 109.5 . . ?
C20 C22 H22C 109.5 . . ?
H22A C22 H22C 109.5 . . ?
H22B C22 H22C 109.5 . . ?
C20 C23 H23A 109.5 . . ?
C20 C23 H23B 109.5 . . ?
H23A C23 H23B 109.5 . . ?
C20 C23 H23C 109.5 . . ?
H23A C23 H23C 109.5 . . ?
H23B C23 H23C 109.5 . . ?
N5 C24 C29 108.6(4) . . ?
N5 C24 C25 121.9(4) . . ?
C29 C24 C25 129.4(4) . . ?
C24 C25 C28 110.1(4) . . ?
C24 C25 C27 112.4(4) . . ?
C28 C25 C27 110.4(5) . . ?
C24 C25 C26 109.0(5) . . ?
C28 C25 C26 108.1(5) . . ?
C27 C25 C26 106.8(5) . . ?
C25 C26 H26A 109.5 . . ?
C25 C26 H26B 109.5 . . ?
H26A C26 H26B 109.5 . . ?
C25 C26 H26C 109.5 . . ?
H26A C26 H26C 109.5 . . ?
H26B C26 H26C 109.5 . . ?
C25 C27 H27A 109.5 . . ?
C25 C27 H27B 109.5 . . ?
H27A C27 H27B 109.5 . . ?
C25 C27 H27C 109.5 . . ?
H27A C27 H27C 109.5 . . ?
H27B C27 H27C 109.5 . . ?
C25 C28 H28A 109.5 . . ?
C25 C28 H28B 109.5 . . ?
H28A C28 H28B 109.5 . . ?
C25 C28 H28C 109.5 . . ?
H28A C28 H28C 109.5 . . ?
H28B C28 H28C 109.5 . . ?
C30 C29 C24 107.1(4) . . ?
C30 C29 H29 126.4 . . ?
C24 C29 H29 126.4 . . ?
N6 C30 C29 106.3(4) . . ?
N6 C30 C31 121.7(4) . . ?
C29 C30 C31 132.0(4) . . ?
C30 C31 C33 110.2(4) . . ?
C30 C31 C34 109.4(4) . . ?
C33 C31 C34 111.0(6) . . ?
C30 C31 C32 109.6(4) . . ?
C33 C31 C32 108.2(5) . . ?
C34 C31 C32 108.4(5) . . ?
C31 C32 H32A 109.5 . . ?
C31 C32 H32B 109.5 . . ?
H32A C32 H32B 109.5 . . ?
C31 C32 H32C 109.5 . . ?
H32A C32 H32C 109.5 . . ?
H32B C32 H32C 109.5 . . ?
C31 C33 H33A 109.5 . . ?
C31 C33 H33B 109.5 . . ?
H33A C33 H33B 109.5 . . ?
C31 C33 H33C 109.5 . . ?
H33A C33 H33C 109.5 . . ?
H33B C33 H33C 109.5 . . ?
C31 C34 H34A 109.5 . . ?
C31 C34 H34B 109.5 . . ?
H34A C34 H34B 109.5 . . ?
C31 C34 H34C 109.5 . . ?
H34A C34 H34C 109.5 . . ?
H34B C34 H34C 109.5 . . ?

loop_
_geom_bond_atom_site_label_1
_geom_bond_atom_site_label_2
_geom_bond_distance
_geom_bond_site_symmetry_2
_geom_bond_publ_flag
Cu1 N5 1.874(4) . ?
Cu1 N1 1.875(3) . ?
Cl1 O2A 1.325(13) . ?
Cl1 O4 1.357(6) . ?
Cl1 O1A 1.376(17) . ?
Cl1 O2 1.443(14) . ?
Cl1 O3 1.424(8) . ?
Cl1 O1 1.442(11) . ?
N1 C1 1.330(5) . ?
N1 N2 1.374(5) . ?
N2 C7 1.349(5) . ?
N2 C12 1.443(5) . ?
N3 N4 1.365(5) . ?
N3 C19 1.377(5) . ?
N3 C12 1.462(5) . ?
N4 C13 1.319(6) . ?
N5 C24 1.350(6) . ?
N5 N6 1.358(5) . ?
N6 C30 1.339(6) . ?
N6 H6' 0.9600 . ?
C1 C6 1.388(6) . ?
C1 C2 1.519(6) . ?
C2 C3 1.526(7) . ?
C2 C4 1.529(6) . ?
C2 C5 1.534(7) . ?
C3 H3A 0.9600 . ?
C3 H3B 0.9600 . ?
C3 H3C 0.9600 . ?
C4 H4A 0.9600 . ?
C4 H4B 0.9600 . ?
C4 H4C 0.9600 . ?
C5 H5A 0.9600 . ?
C5 H5B 0.9600 . ?
C5 H5C 0.9600 . ?
C6 C7 1.376(6) . ?
C6 H6 0.9300 . ?
C7 C8 1.515(6) . ?
C8 C9 1.533(7) . ?
C8 C11 1.532(6) . ?
C8 C10 1.540(6) . ?
C9 H9A 0.9600 . ?
C9 H9B 0.9600 . ?
C9 H9C 0.9600 . ?
C10 H10A 0.9600 . ?
C10 H10B 0.9600 . ?
C10 H10C 0.9600 . ?
C11 H11A 0.9600 . ?
C11 H11B 0.9600 . ?
C11 H11C 0.9600 . ?
C12 H12A 0.9700 . ?
C12 H12B 0.9700 . ?
C13 C18 1.405(6) . ?
C13 C14 1.528(6) . ?
C14 C16 1.509(7) . ?
C14 C17 1.525(7) . ?
C14 C15 1.533(7) . ?
C15 H15A 0.9600 . ?
C15 H15B 0.9600 . ?
C15 H15C 0.9600 . ?
C16 H16A 0.9600 . ?
C16 H16B 0.9600 . ?
C16 H16C 0.9600 . ?
C17 H17A 0.9600 . ?
C17 H17B 0.9600 . ?
C17 H17C 0.9600 . ?
C18 C19 1.369(6) . ?
C18 H18 0.9300 . ?
C19 C20 1.513(6) . ?
C20 C21 1.516(7) . ?
C20 C22 1.523(7) . ?
C20 C23 1.532(7) . ?
C21 H21A 0.9600 . ?
C21 H21B 0.9600 . ?
C21 H21C 0.9600 . ?
C22 H22A 0.9600 . ?
C22 H22B 0.9600 . ?
C22 H22C 0.9600 . ?
C23 H23A 0.9600 . ?
C23 H23B 0.9600 . ?
C23 H23C 0.9600 . ?
C24 C29 1.394(6) . ?
C24 C25 1.503(6) . ?
C25 C28 1.506(8) . ?
C25 C27 1.508(8) . ?
C25 C26 1.546(9) . ?
C26 H26A 0.9600 . ?
C26 H26B 0.9600 . ?
C26 H26C 0.9600 . ?
C27 H27A 0.9600 . ?
C27 H27B 0.9600 . ?
C27 H27C 0.9600 . ?
C28 H28A 0.9600 . ?
C28 H28B 0.9600 . ?
C28 H28C 0.9600 . ?
C29 C30 1.379(6) . ?
C29 H29 0.9300 . ?
C30 C31 1.508(6) . ?
C31 C33 1.515(8) . ?
C31 C34 1.529(8) . ?
C31 C32 1.534(8) . ?
C32 H32A 0.9600 . ?
C32 H32B 0.9600 . ?
C32 H32C 0.9600 . ?
C33 H33A 0.9600 . ?
C33 H33B 0.9600 . ?
C33 H33C 0.9600 . ?
C34 H34A 0.9600 . ?
C34 H34B 0.9600 . ?
C34 H34C 0.9600 . ?
